data_7200046
loop_
_publ_author_name
'Kendrick, John'
'Gourlay, Matthew D.'
'Neumann, Marcus A.'
'Leusen, Frank J. J.'

_publ_section_title
;
 Predicting spontaneous racemate resolution using recent developments in
 crystal structure prediction
;
_journal_issue 11
_journal_name_full CrystEngComm
_journal_page_first 2391
_journal_page_last 2399
_journal_paper_doi 10.1039/b909038j
_journal_volume 11
_journal_year 2009
_space_group_IT_number 4
_symmetry_cell_setting monoclinic
_symmetry_Int_Tables_number 4
_symmetry_space_group_name_Hall 'P 2yb'
_symmetry_space_group_name_H-M 'P 1 21 1'
_cell_angle_alpha 90.000000
_cell_angle_beta 125.430868
_cell_angle_gamma 90.000000
_cell_length_a 11.073177
_cell_length_b 5.487623
_cell_length_c 5.656643
_cell_volume 280.075
_cod_data_source_file 4HMO_enantiopure.cif
_cod_data_source_block 4HMO_E_4
_cod_original_sg_symbol_H-M 'P 2_1'
_cod_struct_determination_method theoretical
_cod_database_code 7200046

loop_
_symmetry_equiv_pos_site_id
_symmetry_equiv_pos_as_xyz
1 x,y,z
2 -x,y+1/2,-z

loop_
_atom_site_label
_atom_site_type_symbol
_atom_site_fract_x
_atom_site_fract_y
_atom_site_fract_z
C16 C 0.744643 1.105851 0.567256
C17 C 0.646977 0.882294 0.510502
O18 O 0.679176 0.710066 0.354920
C19 C 0.806518 0.781586 0.393137
N20 N 0.851907 0.997458 0.527009
O21 O 0.866810 0.651830 0.307896
C22 C 0.821381 1.211681 0.870754
O23 O 0.711967 1.301216 0.904843
H24 H 0.681156 1.250175 0.405963
H25 H 0.760908 1.423946 1.062740
H26 H 0.527735 0.915954 0.374384
H27 H 0.943554 1.084098 0.563012
H28 H 0.889229 1.067285 1.031114
H29 H 0.679504 0.793134 0.713326
H30 H 0.897039 1.358297 0.899853
